data_4063914
loop_
_publ_author_name
'Mikhel, Igor S.'
'Garland, Michael'
'Hopewell, Jonathan'
'Mastroianni, Sergio'
'McMullin, Claire L.'
'Orpen, A. Guy'
'Pringle, Paul G.'

_publ_section_title
;
 Cage Phosphinites: Ligands for Efficient Nickel-Catalyzed Hydrocyanation
 of 3-Pentenenitrile
;
_journal_issue 5
_journal_name_full Organometallics
_journal_page_first 974
_journal_paper_doi 10.1021/om101023e
_journal_volume 30
_journal_year 2011
_chemical_formula_moiety 'C11 H19 Cl O4 P Pt0.5'
_chemical_formula_sum 'C11 H19 Cl O4 P Pt0.5'
_chemical_formula_weight 379.23
_chemical_name_systematic
; 
 ? 
;
_space_group_IT_number 2
_symmetry_cell_setting triclinic
_symmetry_space_group_name_Hall '-P 1'
_symmetry_space_group_name_H-M 'P -1'
_atom_sites_solution_hydrogens geom
_atom_sites_solution_primary direct
_atom_sites_solution_secondary difmap
_audit_creation_method SHELXL-97
_cell_angle_alpha 78.0890(10)
_cell_angle_beta 89.252(3)
_cell_angle_gamma 65.709(3)
_cell_formula_units_Z 2
_cell_length_a 8.0000(5)
_cell_length_b 8.1461(3)
_cell_length_c 11.6829(4)
_cell_measurement_reflns_used 3099
_cell_measurement_temperature 100(2)
_cell_measurement_theta_max 27.6
_cell_measurement_theta_min 2.78
_cell_volume 676.81(6)
_computing_cell_refinement 'Apex II (Bruker-AXS, 2007)'
_computing_data_collection 'Apex II (Bruker-AXS, 2007)'
_computing_data_reduction
; 
 SAINT v7.34A (Bruker-AXS, 2007) & XPREP v2005/4 (Bruker-AXS, 2005) 
;
_computing_structure_refinement 'SHELXL-97 (Sheldrick, 1997)'
_computing_structure_solution 'SHELXS-97 (Sheldrick, 1990)'
_diffrn_ambient_temperature 100(2)
_diffrn_detector 'CCD plate'
_diffrn_detector_area_resol_mean 8.366
_diffrn_detector_type 'Bruker-AXS SMART APEX'
_diffrn_measured_fraction_theta_full 0.958
_diffrn_measured_fraction_theta_max 0.958
_diffrn_measurement_details 'frames, 0.3\% width'
_diffrn_measurement_device 'four-circle diffractometer'
_diffrn_measurement_device_type 'Bruker-AXS Kappa'
_diffrn_measurement_method '\w & \f scans'
_diffrn_measurement_specimen_support
; 
glass fibre 
;
_diffrn_radiation_collimation '0.5 mm double pinhole'
_diffrn_radiation_monochromator graphite
_diffrn_radiation_probe x-ray
_diffrn_radiation_type 'Mo K\a'
_diffrn_radiation_wavelength 0.71074
_diffrn_reflns_av_R_equivalents 0.0000
_diffrn_reflns_av_sigmaI/netI 0.0655
_diffrn_reflns_limit_h_max 10
_diffrn_reflns_limit_h_min -10
_diffrn_reflns_limit_k_max 10
_diffrn_reflns_limit_k_min -10
_diffrn_reflns_limit_l_max 15
_diffrn_reflns_limit_l_min 0
_diffrn_reflns_number 3086
_diffrn_reflns_theta_full 27.60
_diffrn_reflns_theta_max 27.60
_diffrn_reflns_theta_min 2.81
_diffrn_source 'sealed X-ray tube'
_diffrn_source_current 40
_diffrn_source_power 2
_diffrn_source_size '0.4 x 8 mm fine focus'
_diffrn_source_target Mo
_diffrn_source_type 'Bruker-AXS KFF Mo 2K 90\% Ceramic'
_diffrn_source_voltage 50
_exptl_absorpt_coefficient_mu 5.543
_exptl_absorpt_correction_T_max 0.946
_exptl_absorpt_correction_T_min 0.936
_exptl_absorpt_correction_type multi-scan
_exptl_absorpt_process_details 'TWINABS 2007/2 (Sheldrick, G.M., 2007)'
_exptl_crystal_colour colourless
_exptl_crystal_density_diffrn 1.861
_exptl_crystal_density_method 'not measured'
_exptl_crystal_description 'cut block'
_exptl_crystal_F_000 376
_exptl_crystal_size_max 0.016
_exptl_crystal_size_mid 0.010
_exptl_crystal_size_min 0.010
_refine_diff_density_max 3.681
_refine_diff_density_min -4.545
_refine_diff_density_rms 0.385
_refine_ls_extinction_method none
_refine_ls_goodness_of_fit_ref 1.112
_refine_ls_hydrogen_treatment constr
_refine_ls_matrix_type full
_refine_ls_number_parameters 166
_refine_ls_number_reflns 3076
_refine_ls_number_restraints 0
_refine_ls_restrained_S_all 1.112
_refine_ls_R_factor_all 0.0710
_refine_ls_R_factor_gt 0.0517
_refine_ls_shift/su_max 0.002
_refine_ls_shift/su_mean 0.000
_refine_ls_structure_factor_coef Fsqd
_refine_ls_weighting_details 'calc w=1/[\s^2^(Fo^2^)+(0.0400P)^2^+17.7320P] where P=(Fo^2^+2Fc^2^)/3'
_refine_ls_weighting_scheme calc
_refine_ls_wR_factor_gt 0.1248
_refine_ls_wR_factor_ref 0.1454
_reflns_number_gt 2891
_reflns_number_total 3076
_reflns_threshold_expression >2sigma(I)
_cod_data_source_file om101023e_si_001.cif
_cod_data_source_block mga19
_cod_depositor_comments
;
The following automatic conversions were performed:

'_diffrn_radiation_probe' value 'X-ray' changed to 'x-ray' according
to /home/saulius/struct/CIF-dictionaries/cif_core.dic dictionary
named 'cif_core.dic' version 2.4.1 from 2010-06-29.

Automatic conversion script
Id: cif_fix_values 1715 2011-07-08 13:25:40Z adriana 
;
_cod_original_cell_volume 676.81(5)
_cod_original_formula_sum 'C11 H19 Cl O4 P Pt0.50'
_cod_database_code 4063914

loop_
_symmetry_equiv_pos_as_xyz
'x, y, z'
'-x, -y, -z'

loop_
_atom_site_label
_atom_site_type_symbol
_atom_site_fract_x
_atom_site_fract_y
_atom_site_fract_z
_atom_site_U_iso_or_equiv
_atom_site_adp_type
_atom_site_occupancy
_atom_site_symmetry_multiplicity
_atom_site_calc_flag
_atom_site_refinement_flags
Pt1 Pt 0.5000 0.5000 0.0000 0.01408(17) Uani 1 2 d S
Cl1 Cl 0.7438(3) 0.4010(3) -0.1131(2) 0.0193(5) Uani 1 1 d .
P1 P 0.6828(3) 0.2604(3) 0.1512(2) 0.0124(5) Uani 1 1 d .
O1 O 0.7806(9) 0.0847(9) 0.3774(6) 0.0204(14) Uani 1 1 d .
O2 O 0.5494(9) 0.0061(9) 0.1745(6) 0.0181(14) Uani 1 1 d .
O3 O 0.6571(9) -0.1294(9) 0.3730(6) 0.0194(14) Uani 1 1 d .
O4 O 0.8874(9) 0.2387(9) 0.1581(6) 0.0181(14) Uani 1 1 d .
C1 C 0.5990(14) 0.4042(13) 0.3543(9) 0.0200(19) Uani 1 1 d .
H1A H 0.5843 0.3789 0.4386 0.030 Uiso 1 1 calc R
H1B H 0.4882 0.5092 0.3138 0.030 Uiso 1 1 calc R
H1C H 0.7058 0.4336 0.3410 0.030 Uiso 1 1 calc R
C2 C 0.6276(13) 0.2378(13) 0.3074(8) 0.0170(18) Uani 1 1 d .
C3 C 0.4624(13) 0.1922(12) 0.3208(8) 0.0170(19) Uani 1 1 d .
H3A H 0.4251 0.1920 0.4020 0.020 Uiso 1 1 calc R
H3B H 0.3582 0.2879 0.2665 0.020 Uiso 1 1 calc R
C4 C 0.5067(12) 0.0064(13) 0.2946(9) 0.019(2) Uani 1 1 d .
C5 C 0.3488(14) -0.0515(15) 0.3097(10) 0.026(2) Uani 1 1 d .
H5A H 0.3846 -0.1708 0.2881 0.039 Uiso 1 1 calc R
H5B H 0.2408 0.0415 0.2591 0.039 Uiso 1 1 calc R
H5C H 0.3189 -0.0627 0.3918 0.039 Uiso 1 1 calc R
C6 C 0.9603(15) -0.2307(16) 0.4542(10) 0.031(2) Uani 1 1 d .
H6A H 0.9052 -0.2310 0.5296 0.046 Uiso 1 1 calc R
H6B H 1.0622 -0.1941 0.4572 0.046 Uiso 1 1 calc R
H6C H 1.0066 -0.3548 0.4383 0.046 Uiso 1 1 calc R
C7 C 0.8164(13) -0.0953(13) 0.3574(9) 0.022(2) Uani 1 1 d .
C8 C 0.8716(13) -0.1136(12) 0.2354(9) 0.0186(19) Uani 1 1 d .
H8A H 0.9012 -0.2409 0.2272 0.022 Uiso 1 1 calc R
H8B H 0.9833 -0.0905 0.2223 0.022 Uiso 1 1 calc R
C9 C 0.7189(11) 0.0217(11) 0.1448(8) 0.0123(17) Uani 1 1 d .
C10 C 0.7533(14) -0.0191(13) 0.0221(8) 0.0190(19) Uani 1 1 d .
H10A H 0.7572 -0.1411 0.0230 0.029 Uiso 1 1 calc R
H10B H 0.8710 -0.0171 -0.0005 0.029 Uiso 1 1 calc R
H10C H 0.6538 0.0749 -0.0345 0.029 Uiso 1 1 calc R
C11 C 0.9337(14) 0.3961(14) 0.1475(10) 0.025(2) Uani 1 1 d .
H11A H 0.8292 0.5087 0.1076 0.037 Uiso 1 1 calc R
H11B H 1.0412 0.3772 0.1018 0.037 Uiso 1 1 calc R
H11C H 0.9619 0.4083 0.2258 0.037 Uiso 1 1 calc R

loop_
_atom_site_aniso_label
_atom_site_aniso_U_11
_atom_site_aniso_U_22
_atom_site_aniso_U_33
_atom_site_aniso_U_23
_atom_site_aniso_U_13
_atom_site_aniso_U_12
Pt1 0.0115(3) 0.0136(3) 0.0148(3) 0.00149(18) -0.00146(19) -0.00509(19)
Cl1 0.0151(11) 0.0214(11) 0.0166(11) 0.0012(9) 0.0014(9) -0.0053(9)
P1 0.0135(11) 0.0115(10) 0.0109(11) 0.0040(8) -0.0043(9) -0.0069(9)
O1 0.018(3) 0.016(3) 0.024(4) 0.003(3) -0.007(3) -0.007(3)
O2 0.017(3) 0.020(3) 0.021(4) -0.004(3) 0.000(3) -0.013(3)
O3 0.016(3) 0.015(3) 0.021(3) 0.008(3) -0.006(3) -0.006(3)
O4 0.018(3) 0.016(3) 0.023(4) 0.000(3) -0.001(3) -0.011(3)
C1 0.022(5) 0.019(5) 0.016(5) -0.001(4) -0.007(4) -0.006(4)
C2 0.017(5) 0.017(4) 0.009(4) 0.004(3) -0.006(4) -0.002(4)
C3 0.024(5) 0.014(4) 0.014(4) -0.003(3) 0.005(4) -0.009(4)
C4 0.010(4) 0.021(5) 0.020(5) 0.001(4) 0.006(4) -0.005(4)
C5 0.019(5) 0.025(5) 0.031(6) 0.008(4) 0.002(4) -0.012(4)
C6 0.021(5) 0.029(6) 0.033(6) 0.010(5) -0.006(5) -0.010(5)
C7 0.018(5) 0.010(4) 0.028(5) 0.008(4) -0.005(4) -0.004(4)
C8 0.014(4) 0.009(4) 0.032(6) -0.004(4) 0.000(4) -0.005(4)
C9 0.008(4) 0.011(4) 0.019(4) -0.001(3) 0.000(3) -0.005(3)
C10 0.022(5) 0.019(5) 0.017(5) -0.006(4) -0.001(4) -0.008(4)
C11 0.023(5) 0.018(5) 0.032(6) 0.009(4) -0.014(4) -0.014(4)

loop_
_atom_type_symbol
_atom_type_description
_atom_type_scat_dispersion_real
_atom_type_scat_dispersion_imag
_atom_type_scat_source
C C 0.0033 0.0016 'International Tables Vol C Tables 4.2.6.8 and 6.1.1.4'
H H 0.0000 0.0000 'International Tables Vol C Tables 4.2.6.8 and 6.1.1.4'
Cl Cl 0.1484 0.1585 'International Tables Vol C Tables 4.2.6.8 and 6.1.1.4'
O O 0.0106 0.0060 'International Tables Vol C Tables 4.2.6.8 and 6.1.1.4'
P P 0.1023 0.0942 'International Tables Vol C Tables 4.2.6.8 and 6.1.1.4'
Pt Pt -1.7033 8.3905 'International Tables Vol C Tables 4.2.6.8 and 6.1.1.4'

loop_
_geom_angle_atom_site_label_1
_geom_angle_atom_site_label_2
_geom_angle_atom_site_label_3
_geom_angle
_geom_angle_site_symmetry_1
_geom_angle_site_symmetry_3
Cl1 Pt1 Cl1 180.0 2_665 .
Cl1 Pt1 P1 86.78(8) 2_665 2_665
Cl1 Pt1 P1 93.22(8) . 2_665
Cl1 Pt1 P1 93.22(8) 2_665 .
Cl1 Pt1 P1 86.78(8) . .
P1 Pt1 P1 180.00(9) 2_665 .
O4 P1 C2 103.1(4) . .
O4 P1 C9 100.9(4) . .
C2 P1 C9 94.9(4) . .
O4 P1 Pt1 112.6(3) . .
C2 P1 Pt1 123.9(3) . .
C9 P1 Pt1 117.8(3) . .
C2 O1 C7 116.2(7) . .
C4 O2 C9 115.8(7) . .
C7 O3 C4 111.1(7) . .
C11 O4 P1 122.5(6) . .
C2 C1 H1A 109.5 . .
C2 C1 H1B 109.5 . .
H1A C1 H1B 109.5 . .
C2 C1 H1C 109.5 . .
H1A C1 H1C 109.5 . .
H1B C1 H1C 109.5 . .
O1 C2 C1 107.0(8) . .
O1 C2 C3 107.4(7) . .
C1 C2 C3 111.4(8) . .
O1 C2 P1 108.2(6) . .
C1 C2 P1 113.3(7) . .
C3 C2 P1 109.2(6) . .
C4 C3 C2 110.5(8) . .
C4 C3 H3A 109.5 . .
C2 C3 H3A 109.5 . .
C4 C3 H3B 109.5 . .
C2 C3 H3B 109.5 . .
H3A C3 H3B 108.1 . .
O3 C4 O2 110.8(7) . .
O3 C4 C3 108.9(8) . .
O2 C4 C3 110.9(7) . .
O3 C4 C5 107.2(8) . .
O2 C4 C5 105.5(8) . .
C3 C4 C5 113.6(8) . .
C4 C5 H5A 109.5 . .
C4 C5 H5B 109.5 . .
H5A C5 H5B 109.5 . .
C4 C5 H5C 109.5 . .
H5A C5 H5C 109.5 . .
H5B C5 H5C 109.5 . .
C7 C6 H6A 109.5 . .
C7 C6 H6B 109.5 . .
H6A C6 H6B 109.5 . .
C7 C6 H6C 109.5 . .
H6A C6 H6C 109.5 . .
H6B C6 H6C 109.5 . .
O3 C7 O1 110.0(8) . .
O3 C7 C8 107.9(8) . .
O1 C7 C8 112.3(7) . .
O3 C7 C6 107.1(8) . .
O1 C7 C6 105.2(9) . .
C8 C7 C6 114.2(9) . .
C7 C8 C9 110.8(7) . .
C7 C8 H8A 109.5 . .
C9 C8 H8A 109.5 . .
C7 C8 H8B 109.5 . .
C9 C8 H8B 109.5 . .
H8A C8 H8B 108.1 . .
O2 C9 C8 109.3(7) . .
O2 C9 C10 106.2(7) . .
C8 C9 C10 112.2(7) . .
O2 C9 P1 106.5(5) . .
C8 C9 P1 108.7(6) . .
C10 C9 P1 113.7(6) . .
C9 C10 H10A 109.5 . .
C9 C10 H10B 109.5 . .
H10A C10 H10B 109.5 . .
C9 C10 H10C 109.5 . .
H10A C10 H10C 109.5 . .
H10B C10 H10C 109.5 . .
O4 C11 H11A 109.5 . .
O4 C11 H11B 109.5 . .
H11A C11 H11B 109.5 . .
O4 C11 H11C 109.5 . .
H11A C11 H11C 109.5 . .
H11B C11 H11C 109.5 . .

loop_
_geom_bond_atom_site_label_1
_geom_bond_atom_site_label_2
_geom_bond_distance
_geom_bond_site_symmetry_2
Pt1 Cl1 2.297(2) 2_665
Pt1 Cl1 2.297(2) .
Pt1 P1 2.316(2) 2_665
Pt1 P1 2.316(2) .
P1 O4 1.574(7) .
P1 C2 1.862(9) .
P1 C9 1.862(9) .
O1 C2 1.439(11) .
O1 C7 1.442(11) .
O2 C4 1.439(11) .
O2 C9 1.445(10) .
O3 C7 1.414(11) .
O3 C4 1.423(12) .
O4 C11 1.456(11) .
C1 C2 1.496(13) .
C1 H1A 0.9800 .
C1 H1B 0.9800 .
C1 H1C 0.9800 .
C2 C3 1.511(13) .
C3 C4 1.503(13) .
C3 H3A 0.9900 .
C3 H3B 0.9900 .
C4 C5 1.516(13) .
C5 H5A 0.9800 .
C5 H5B 0.9800 .
C5 H5C 0.9800 .
C6 C7 1.515(14) .
C6 H6A 0.9800 .
C6 H6B 0.9800 .
C6 H6C 0.9800 .
C7 C8 1.505(14) .
C8 C9 1.508(13) .
C8 H8A 0.9900 .
C8 H8B 0.9900 .
C9 C10 1.533(13) .
C10 H10A 0.9800 .
C10 H10B 0.9800 .
C10 H10C 0.9800 .
C11 H11A 0.9800 .
C11 H11B 0.9800 .
C11 H11C 0.9800 .

loop_
_geom_torsion_atom_site_label_1
_geom_torsion_atom_site_label_2
_geom_torsion_atom_site_label_3
_geom_torsion_atom_site_label_4
_geom_torsion
_geom_torsion_site_symmetry_1
Cl1 Pt1 P1 O4 -138.0(3) 2_665
Cl1 Pt1 P1 O4 42.0(3) .
Cl1 Pt1 P1 C2 -12.7(4) 2_665
Cl1 Pt1 P1 C2 167.3(4) .
Cl1 Pt1 P1 C9 105.3(3) 2_665
Cl1 Pt1 P1 C9 -74.7(3) .
C2 P1 O4 C11 -91.5(8) .
C9 P1 O4 C11 170.7(7) .
Pt1 P1 O4 C11 44.3(8) .
C7 O1 C2 C1 171.9(8) .
C7 O1 C2 C3 52.1(10) .
C7 O1 C2 P1 -65.7(9) .
O4 P1 C2 O1 -44.7(7) .
C9 P1 C2 O1 57.7(6) .
Pt1 P1 C2 O1 -173.9(4) .
O4 P1 C2 C1 73.9(7) .
C9 P1 C2 C1 176.2(7) .
Pt1 P1 C2 C1 -55.4(8) .
O4 P1 C2 C3 -161.3(6) .
C9 P1 C2 C3 -58.9(7) .
Pt1 P1 C2 C3 69.5(7) .
O1 C2 C3 C4 -52.5(10) .
C1 C2 C3 C4 -169.4(8) .
P1 C2 C3 C4 64.6(9) .
C7 O3 C4 O2 60.2(10) .
C7 O3 C4 C3 -62.0(9) .
C7 O3 C4 C5 174.8(8) .
C9 O2 C4 O3 -52.7(10) .
C9 O2 C4 C3 68.3(10) .
C9 O2 C4 C5 -168.3(7) .
C2 C3 C4 O3 59.0(9) .
C2 C3 C4 O2 -63.1(10) .
C2 C3 C4 C5 178.3(8) .
C4 O3 C7 O1 59.1(10) .
C4 O3 C7 C8 -63.8(9) .
C4 O3 C7 C6 172.9(8) .
C2 O1 C7 O3 -55.9(10) .
C2 O1 C7 C8 64.3(10) .
C2 O1 C7 C6 -170.9(8) .
O3 C7 C8 C9 59.3(9) .
O1 C7 C8 C9 -62.2(10) .
C6 C7 C8 C9 178.2(8) .
C4 O2 C9 C8 48.1(9) .
C4 O2 C9 C10 169.3(7) .
C4 O2 C9 P1 -69.2(8) .
C7 C8 C9 O2 -50.7(9) .
C7 C8 C9 C10 -168.2(7) .
C7 C8 C9 P1 65.2(8) .
O4 P1 C9 O2 162.7(6) .
C2 P1 C9 O2 58.2(6) .
Pt1 P1 C9 O2 -74.4(6) .
O4 P1 C9 C8 45.0(7) .
C2 P1 C9 C8 -59.4(7) .
Pt1 P1 C9 C8 168.0(5) .
O4 P1 C9 C10 -80.7(7) .
C2 P1 C9 C10 174.9(7) .
Pt1 P1 C9 C10 42.2(7) .
